data_7061706
loop_
_publ_author_name
'Tiunova, A. V.'
'Kazakova, A. V.'
'Korchagin, D. V.'
'Shilov, G. V.'
'Zakharov, K. V.'
'Vasiliev, A. N.'
'Yagubskii, E. B.'

_publ_section_title
;
 The effect of fluorine substituents on the crystal structure and spin
 crossover behavior of the cation [MnIII(3,5-diHal-sal2323)]+ complex
 family with BPh4 anions
;
_journal_issue 35
_journal_name_full 'New Journal of Chemistry'
_journal_page_first 16880
_journal_page_last 16888
_journal_paper_doi 10.1039/D2NJ02872G
_journal_volume 46
_journal_year 2022
_chemical_formula_moiety 'C22 H24 Br2 F2 Mn N4 O2, C24 H20 B'
_chemical_formula_sum 'C46 H44 B Br2 F2 Mn N4 O2'
_chemical_formula_weight 948.42
_space_group_crystal_system monoclinic
_space_group_IT_number 14
_space_group_name_Hall '-P 2yn'
_space_group_name_H-M_alt 'P 1 21/n 1'
_atom_sites_solution_hydrogens mixed
_audit_creation_method SHELXL-2018/3
_audit_update_record
;
2022-03-29 deposited with the CCDC.	2022-08-08 downloaded from the CCDC.
;
_cell_angle_alpha 90
_cell_angle_beta 117.877(5)
_cell_angle_gamma 90
_cell_formula_units_Z 4
_cell_length_a 14.2242(5)
_cell_length_b 22.6477(7)
_cell_length_c 14.5139(6)
_cell_measurement_reflns_used 7198
_cell_measurement_temperature 100.0(1)
_cell_measurement_theta_max 31.4604
_cell_measurement_theta_min 2.8592
_cell_volume 4133.0(3)
_computing_cell_refinement 'CrysAlisPro 1.171.39.46 (Rigaku OD, 2018)'
_computing_data_collection 'CrysAlisPro 1.171.39.46 (Rigaku OD, 2018)'
_computing_data_reduction 'CrysAlisPro 1.171.39.46 (Rigaku OD, 2018)'
_computing_structure_refinement 'SHELXL-2018/3 (Sheldrick, 2018)'
_computing_structure_solution 'SIR92 (Giacovazzo et al, 1992)'
_diffrn_ambient_temperature 100.0(1)
_diffrn_detector_area_resol_mean 16.2060
_diffrn_measured_fraction_theta_full 0.999
_diffrn_measured_fraction_theta_max 0.999
_diffrn_measurement_device_type 'Xcalibur, Eos'
_diffrn_measurement_method '\w scans'
_diffrn_radiation_monochromator graphite
_diffrn_radiation_source 'Enhance (Mo) X-ray Source'
_diffrn_radiation_type 'Mo K\a'
_diffrn_radiation_wavelength 0.7107
_diffrn_reflns_av_R_equivalents 0.0296
_diffrn_reflns_av_unetI/netI 0.0438
_diffrn_reflns_Laue_measured_fraction_full 0.999
_diffrn_reflns_Laue_measured_fraction_max 0.999
_diffrn_reflns_limit_h_max 17
_diffrn_reflns_limit_h_min -17
_diffrn_reflns_limit_k_max 28
_diffrn_reflns_limit_k_min -27
_diffrn_reflns_limit_l_max 18
_diffrn_reflns_limit_l_min -14
_diffrn_reflns_number 18730
_diffrn_reflns_point_group_measured_fraction_full 0.999
_diffrn_reflns_point_group_measured_fraction_max 0.999
_diffrn_reflns_theta_full 25.242
_diffrn_reflns_theta_max 26.318
_diffrn_reflns_theta_min 2.891
_exptl_absorpt_coefficient_mu 2.306
_exptl_absorpt_correction_T_max 1.00000
_exptl_absorpt_correction_T_min 0.94321
_exptl_absorpt_correction_type multi-scan
_exptl_absorpt_process_details
;
CrysAlisPro, Agilent Technologies,
Version 1.171.36.20 (release 27-06-2012 CrysAlis171 .NET)
(compiled Jul 11 2012,15:38:31)
Empirical absorption correction using spherical harmonics,
 implemented in SCALE3 ABSPACK scaling algorithm.
;
_exptl_crystal_colour black
_exptl_crystal_density_diffrn 1.524
_exptl_crystal_description prism
_exptl_crystal_F_000 1928
_exptl_crystal_size_max 0.35
_exptl_crystal_size_mid 0.2
_exptl_crystal_size_min 0.15
_refine_diff_density_max 0.429
_refine_diff_density_min -0.391
_refine_diff_density_rms 0.068
_refine_ls_extinction_method none
_refine_ls_goodness_of_fit_ref 1.015
_refine_ls_hydrogen_treatment mixed
_refine_ls_matrix_type full
_refine_ls_number_parameters 531
_refine_ls_number_reflns 8409
_refine_ls_number_restraints 0
_refine_ls_restrained_S_all 1.015
_refine_ls_R_factor_all 0.0463
_refine_ls_R_factor_gt 0.0322
_refine_ls_shift/su_max 0.001
_refine_ls_shift/su_mean 0.000
_refine_ls_structure_factor_coef Fsqd
_refine_ls_weighting_details 'w=1/[\s^2^(Fo^2^)+(0.0264P)^2^+1.7670P] where P=(Fo^2^+2Fc^2^)/3'
_refine_ls_weighting_scheme calc
_refine_ls_wR_factor_gt 0.0661
_refine_ls_wR_factor_ref 0.0716
_reflns_Friedel_coverage 0.000
_reflns_number_gt 6884
_reflns_number_total 8409
_reflns_threshold_expression 'I > 2\s(I)'
_cod_data_source_file d2nj02872g2.cif
_cod_data_source_block 5_100
_cod_depositor_comments 'Adding full bibliography for 7061703--7061711.cif.'
_cod_original_sg_symbol_H-M 'P 21/n'
_cod_database_code 7061706
_shelx_shelxl_version_number 2018/3
_shelx_space_group_comment
;
The symmetry employed for this shelxl refinement is uniquely defined
by the following loop, which should always be used as a source of
symmetry information in preference to the above space-group names.
They are only intended as comments.
;

loop_
_space_group_symop_operation_xyz
'x, y, z'
'-x+1/2, y+1/2, -z+1/2'
'-x, -y, -z'
'x-1/2, -y-1/2, z-1/2'

loop_
_atom_site_label
_atom_site_type_symbol
_atom_site_fract_x
_atom_site_fract_y
_atom_site_fract_z
_atom_site_U_iso_or_equiv
_atom_site_adp_type
_atom_site_occupancy
_atom_site_site_symmetry_order
_atom_site_calc_flag
_atom_site_refinement_flags_posn
_atom_site_refinement_flags_adp
_atom_site_refinement_flags_occupancy
_atom_site_disorder_assembly
_atom_site_disorder_group
Mn1 Mn 0.84092(3) 0.18008(2) 0.16092(2) 0.01358(8) Uani 1 1 d . . . . .
Br2 Br 0.42480(2) 0.02672(2) -0.29033(2) 0.02582(7) Uani 1 1 d . . . . .
Br1 Br 1.34994(2) 0.03732(2) 0.28243(2) 0.02566(7) Uani 1 1 d . . . . .
F1 F 1.17246(10) 0.23902(6) 0.26614(10) 0.0213(3) Uani 1 1 d . . . . .
O1 O 0.98742(12) 0.19282(7) 0.23212(11) 0.0146(3) Uani 1 1 d . . . . .
O2 O 0.69254(12) 0.17130(7) 0.09234(11) 0.0180(4) Uani 1 1 d . . . . .
N1 N 0.86647(14) 0.09419(9) 0.19245(14) 0.0158(4) Uani 1 1 d . . . . .
N2 N 0.83873(14) 0.18005(8) 0.02145(14) 0.0147(4) Uani 1 1 d . . . . .
F2 F 0.51238(12) 0.11988(9) 0.06629(12) 0.0435(5) Uani 1 1 d . . . . .
C1 C 1.04880(17) 0.09504(10) 0.22268(16) 0.0147(5) Uani 1 1 d . . . . .
C2 C 1.06084(17) 0.15641(10) 0.23431(16) 0.0133(5) Uani 1 1 d . . . . .
C3 C 1.16024(18) 0.17947(10) 0.25519(17) 0.0151(5) Uani 1 1 d . . . . .
C6 C 1.13585(18) 0.05924(11) 0.23747(17) 0.0173(5) Uani 1 1 d . . . . .
H6A H 1.128506 0.018396 0.232252 0.021 Uiso 1 1 calc R U . . .
N3 N 0.83077(15) 0.18999(9) 0.29729(15) 0.0182(4) Uani 1 1 d . . . . .
N4 N 0.83100(16) 0.27082(9) 0.15395(15) 0.0182(4) Uani 1 1 d . . . . .
C13 C 0.60666(18) 0.09465(11) -0.15775(17) 0.0182(5) Uani 1 1 d . . . . .
H13A H 0.627052 0.089199 -0.209407 0.022 Uiso 1 1 calc R U . . .
C5 C 1.23140(18) 0.08494(11) 0.25959(17) 0.0173(5) Uani 1 1 d . . . . .
C4 C 1.24487(18) 0.14581(11) 0.26796(17) 0.0168(5) Uani 1 1 d . . . . .
H4A H 1.309522 0.163007 0.281828 0.020 Uiso 1 1 calc R U . . .
C8 C 0.67127(18) 0.12777(10) -0.06847(17) 0.0157(5) Uani 1 1 d . . . . .
C12 C 0.51389(18) 0.07042(11) -0.16892(17) 0.0186(5) Uani 1 1 d . . . . .
C9 C 0.63945(17) 0.13818(11) 0.00911(17) 0.0171(5) Uani 1 1 d . . . . .
C23 C 0.96741(18) -0.13903(11) 0.38194(17) 0.0171(5) Uani 1 1 d . . . . .
C41 C 0.95518(19) -0.10601(11) 0.19737(17) 0.0194(5) Uani 1 1 d . . . . .
C15 C 0.79125(18) 0.06166(11) 0.21797(18) 0.0202(5) Uani 1 1 d . . . . .
H15A H 0.805966 0.019660 0.221782 0.024 Uiso 1 1 calc R U . . .
H15B H 0.718892 0.068156 0.163973 0.024 Uiso 1 1 calc R U . . .
C14 C 0.76510(18) 0.15632(10) -0.06172(17) 0.0167(5) Uani 1 1 d . . . . .
H14A H 0.772954 0.157667 -0.121802 0.020 Uiso 1 1 calc R U . . .
C7 C 0.95320(18) 0.06696(11) 0.21256(17) 0.0170(5) Uani 1 1 d . . . . .
H7A H 0.954557 0.026233 0.221242 0.020 Uiso 1 1 calc R U . . .
C22 C 0.91431(18) 0.21904(11) 0.00685(17) 0.0190(5) Uani 1 1 d . . . . .
H22A H 0.910449 0.211681 -0.060667 0.023 Uiso 1 1 calc R U . . .
H22B H 0.986340 0.210984 0.060215 0.023 Uiso 1 1 calc R U . . .
C24 C 0.95216(17) -0.18528(11) 0.43797(17) 0.0174(5) Uani 1 1 d . . . . .
H24A H 0.972791 -0.223211 0.430569 0.021 Uiso 1 1 calc R U . . .
C25 C 0.90718(17) -0.17663(12) 0.50453(17) 0.0193(5) Uani 1 1 d . . . . .
H25A H 0.900049 -0.208446 0.541307 0.023 Uiso 1 1 calc R U . . .
C35 C 1.0044(2) -0.21613(11) 0.25905(19) 0.0218(5) Uani 1 1 d . . . . .
B1 B 1.0185(2) -0.14773(13) 0.3008(2) 0.0187(6) Uani 1 1 d . . . . .
C19 C 0.8483(2) 0.29242(12) 0.25755(18) 0.0238(6) Uani 1 1 d . . . . .
H19A H 0.819790 0.331993 0.251046 0.029 Uiso 1 1 calc R U . . .
H19B H 0.923828 0.293688 0.305654 0.029 Uiso 1 1 calc R U . . .
C42 C 0.84683(19) -0.09174(12) 0.15358(18) 0.0235(6) Uani 1 1 d . . . . .
H42A H 0.809384 -0.102840 0.188898 0.028 Uiso 1 1 calc R U . . .
C16 C 0.80369(19) 0.08355(12) 0.32259(18) 0.0228(6) Uani 1 1 d . . . . .
H16A H 0.763456 0.057760 0.344562 0.027 Uiso 1 1 calc R U . . .
H16B H 0.877983 0.080483 0.373995 0.027 Uiso 1 1 calc R U . . .
C29 C 1.14445(19) -0.12821(11) 0.35688(17) 0.0205(5) Uani 1 1 d . . . . .
C20 C 0.90048(19) 0.30287(11) 0.11992(18) 0.0210(5) Uani 1 1 d . . . . .
H20A H 0.974126 0.296894 0.171258 0.025 Uiso 1 1 calc R U . . .
H20B H 0.885556 0.344799 0.117299 0.025 Uiso 1 1 calc R U . . .
C21 C 0.88588(19) 0.28316(11) 0.01389(17) 0.0210(5) Uani 1 1 d . . . . .
H21A H 0.929134 0.308253 -0.005392 0.025 Uiso 1 1 calc R U . . .
H21B H 0.812177 0.289448 -0.036998 0.025 Uiso 1 1 calc R U . . .
C27 C 0.88781(19) -0.07432(12) 0.46295(18) 0.0224(5) Uani 1 1 d . . . . .
H27A H 0.866435 -0.036609 0.470474 0.027 Uiso 1 1 calc R U . . .
C28 C 0.93433(19) -0.08329(11) 0.39820(17) 0.0207(5) Uani 1 1 d . . . . .
H28A H 0.943915 -0.050862 0.364170 0.025 Uiso 1 1 calc R U . . .
C17 C 0.76740(19) 0.14636(12) 0.32143(18) 0.0226(6) Uani 1 1 d . . . . .
H17A H 0.693227 0.149763 0.269852 0.027 Uiso 1 1 calc R U . . .
H17B H 0.772738 0.155561 0.388980 0.027 Uiso 1 1 calc R U . . .
C30 C 1.1811(2) -0.07769(13) 0.41865(18) 0.0268(6) Uani 1 1 d . . . . .
H30A H 1.134252 -0.056853 0.434568 0.032 Uiso 1 1 calc R U . . .
C34 C 1.2201(2) -0.15720(12) 0.33684(19) 0.0251(6) Uani 1 1 d . . . . .
H34A H 1.199694 -0.191035 0.295774 0.030 Uiso 1 1 calc R U . . .
C36 C 0.9338(2) -0.23229(12) 0.1559(2) 0.0251(6) Uani 1 1 d . . . . .
H36A H 0.893581 -0.202909 0.109370 0.030 Uiso 1 1 calc R U . . .
C11 C 0.48143(19) 0.07831(12) -0.09267(19) 0.0245(6) Uani 1 1 d . . . . .
H11A H 0.418926 0.061226 -0.099782 0.029 Uiso 1 1 calc R U . . .
C18 C 0.79297(19) 0.25100(12) 0.29816(19) 0.0237(6) Uani 1 1 d . . . . .
H18A H 0.809006 0.262071 0.368561 0.028 Uiso 1 1 calc R U . . .
H18B H 0.716583 0.253208 0.254481 0.028 Uiso 1 1 calc R U . . .
C46 C 1.0046(2) -0.08884(11) 0.13751(18) 0.0223(5) Uani 1 1 d . . . . .
H46A H 1.076558 -0.097081 0.162891 0.027 Uiso 1 1 calc R U . . .
C33 C 1.3243(2) -0.13752(13) 0.3757(2) 0.0319(6) Uani 1 1 d . . . . .
H33A H 1.371952 -0.158365 0.360857 0.038 Uiso 1 1 calc R U . . .
C10 C 0.54336(19) 0.11154(13) -0.00783(18) 0.0241(6) Uani 1 1 d . . . . .
C32 C 1.3574(2) -0.08746(14) 0.4360(2) 0.0356(7) Uani 1 1 d . . . . .
H32A H 1.427043 -0.074109 0.462042 0.043 Uiso 1 1 calc R U . . .
C31 C 1.2851(2) -0.05721(14) 0.45743(19) 0.0347(7) Uani 1 1 d . . . . .
H31A H 1.306031 -0.023129 0.497810 0.042 Uiso 1 1 calc R U . . .
C26 C 0.87324(19) -0.12124(12) 0.51612(17) 0.0220(6) Uani 1 1 d . . . . .
H26A H 0.841355 -0.115621 0.558651 0.026 Uiso 1 1 calc R U . . .
C43 C 0.7933(2) -0.06183(14) 0.05993(19) 0.0329(7) Uani 1 1 d . . . . .
H43A H 0.721725 -0.052555 0.034605 0.040 Uiso 1 1 calc R U . . .
C38 C 1.0509(2) -0.32124(13) 0.2885(2) 0.0327(7) Uani 1 1 d . . . . .
H38A H 1.090632 -0.351215 0.333790 0.039 Uiso 1 1 calc R U . . .
C37 C 1.0634(2) -0.26263(12) 0.3238(2) 0.0278(6) Uani 1 1 d . . . . .
H37A H 1.112471 -0.254427 0.392474 0.033 Uiso 1 1 calc R U . . .
C39 C 0.9802(2) -0.33416(13) 0.1874(2) 0.0348(7) Uani 1 1 d . . . . .
H39A H 0.971880 -0.372994 0.164003 0.042 Uiso 1 1 calc R U . . .
C45 C 0.9515(2) -0.06023(13) 0.0425(2) 0.0316(7) Uani 1 1 d . . . . .
H45A H 0.987234 -0.050830 0.004777 0.038 Uiso 1 1 calc R U . . .
C44 C 0.8455(2) -0.04563(14) 0.0038(2) 0.0366(7) Uani 1 1 d . . . . .
H44A H 0.809794 -0.025301 -0.058856 0.044 Uiso 1 1 calc R U . . .
C40 C 0.9216(2) -0.29005(13) 0.1203(2) 0.0326(7) Uani 1 1 d . . . . .
H40A H 0.873953 -0.298821 0.051434 0.039 Uiso 1 1 calc R U . . .
H1 H 0.897(2) 0.1859(11) 0.3463(19) 0.022(7) Uiso 1 1 d . . . . .
H2 H 0.770(2) 0.2784(12) 0.1125(19) 0.022(7) Uiso 1 1 d . . . . .

loop_
_atom_site_aniso_label
_atom_site_aniso_U_11
_atom_site_aniso_U_22
_atom_site_aniso_U_33
_atom_site_aniso_U_23
_atom_site_aniso_U_13
_atom_site_aniso_U_12
Mn1 0.01038(16) 0.01648(19) 0.01351(16) -0.00090(14) 0.00527(13) -0.00028(14)
Br2 0.01719(13) 0.02558(15) 0.02889(14) -0.01128(11) 0.00594(10) -0.00415(11)
Br1 0.01649(12) 0.01910(14) 0.04059(15) -0.00285(12) 0.01268(11) 0.00349(10)
F1 0.0179(7) 0.0130(7) 0.0335(8) -0.0020(6) 0.0123(6) -0.0026(6)
O1 0.0131(8) 0.0153(8) 0.0157(8) -0.0001(7) 0.0070(6) 0.0009(7)
O2 0.0125(8) 0.0246(10) 0.0158(8) -0.0042(7) 0.0057(6) -0.0002(7)
N1 0.0134(10) 0.0177(11) 0.0162(9) -0.0021(8) 0.0069(8) -0.0040(8)
N2 0.0118(9) 0.0151(10) 0.0184(10) -0.0001(8) 0.0080(8) -0.0003(8)
F2 0.0254(8) 0.0802(14) 0.0347(9) -0.0237(9) 0.0222(7) -0.0215(9)
C1 0.0152(11) 0.0167(12) 0.0132(11) -0.0001(10) 0.0074(9) -0.0014(10)
C2 0.0139(11) 0.0172(12) 0.0088(10) 0.0007(9) 0.0051(9) 0.0003(10)
C3 0.0177(12) 0.0116(12) 0.0157(11) 0.0008(9) 0.0078(9) -0.0014(10)
C6 0.0205(12) 0.0129(12) 0.0201(12) -0.0019(10) 0.0108(10) 0.0003(10)
N3 0.0115(10) 0.0242(12) 0.0174(10) -0.0014(9) 0.0054(8) 0.0005(9)
N4 0.0123(10) 0.0192(11) 0.0199(10) -0.0002(9) 0.0047(9) 0.0019(9)
C13 0.0200(12) 0.0181(13) 0.0179(11) -0.0026(10) 0.0101(10) 0.0019(10)
C5 0.0148(12) 0.0193(13) 0.0181(11) 0.0007(10) 0.0079(9) 0.0050(10)
C4 0.0136(11) 0.0207(13) 0.0172(11) -0.0021(10) 0.0082(9) -0.0025(10)
C8 0.0154(11) 0.0138(12) 0.0172(11) 0.0014(10) 0.0069(9) 0.0029(9)
C12 0.0163(12) 0.0163(12) 0.0183(12) -0.0041(10) 0.0039(10) 0.0003(10)
C9 0.0120(11) 0.0201(13) 0.0169(11) 0.0010(10) 0.0049(9) 0.0027(10)
C23 0.0178(12) 0.0189(13) 0.0135(11) -0.0003(10) 0.0065(9) -0.0019(10)
C41 0.0268(13) 0.0168(13) 0.0168(11) -0.0052(10) 0.0121(10) -0.0052(11)
C15 0.0152(12) 0.0212(13) 0.0254(13) 0.0021(11) 0.0105(10) -0.0041(10)
C14 0.0197(12) 0.0155(12) 0.0173(11) -0.0003(10) 0.0105(10) 0.0019(10)
C7 0.0191(12) 0.0138(12) 0.0189(11) -0.0029(10) 0.0096(10) -0.0029(10)
C22 0.0163(12) 0.0251(14) 0.0162(11) 0.0001(10) 0.0081(10) -0.0052(10)
C24 0.0147(11) 0.0195(13) 0.0166(11) -0.0022(10) 0.0063(9) -0.0020(10)
C25 0.0170(12) 0.0265(14) 0.0122(11) 0.0024(10) 0.0050(9) -0.0048(10)
C35 0.0267(13) 0.0201(14) 0.0311(14) 0.0000(11) 0.0240(12) -0.0017(11)
B1 0.0222(14) 0.0189(15) 0.0180(13) -0.0028(12) 0.0119(11) -0.0030(12)
C19 0.0218(13) 0.0218(14) 0.0262(13) -0.0065(11) 0.0099(11) 0.0031(11)
C42 0.0237(13) 0.0301(15) 0.0185(12) -0.0047(11) 0.0115(10) -0.0047(11)
C16 0.0159(12) 0.0317(15) 0.0219(12) 0.0053(11) 0.0098(10) -0.0043(11)
C29 0.0252(13) 0.0246(14) 0.0138(11) 0.0050(11) 0.0111(10) 0.0010(11)
C20 0.0193(12) 0.0154(13) 0.0241(12) 0.0001(11) 0.0065(10) -0.0019(10)
C21 0.0186(12) 0.0209(13) 0.0198(12) 0.0047(10) 0.0058(10) -0.0054(11)
C27 0.0245(13) 0.0236(14) 0.0178(12) -0.0028(11) 0.0088(10) 0.0039(11)
C28 0.0263(13) 0.0222(14) 0.0152(11) 0.0012(10) 0.0111(10) -0.0006(11)
C17 0.0164(12) 0.0358(16) 0.0190(12) -0.0027(11) 0.0112(10) -0.0034(11)
C30 0.0317(15) 0.0338(16) 0.0189(12) -0.0023(12) 0.0151(11) -0.0062(12)
C34 0.0257(13) 0.0285(15) 0.0225(13) 0.0043(12) 0.0124(11) 0.0025(12)
C36 0.0268(14) 0.0248(14) 0.0342(14) -0.0087(12) 0.0230(12) -0.0065(12)
C11 0.0149(12) 0.0304(15) 0.0276(13) -0.0035(12) 0.0096(11) -0.0045(11)
C18 0.0201(13) 0.0286(15) 0.0232(13) -0.0070(11) 0.0110(11) 0.0025(11)
C46 0.0270(14) 0.0218(14) 0.0215(12) -0.0011(11) 0.0142(11) -0.0008(11)
C33 0.0252(14) 0.0379(17) 0.0313(15) 0.0093(13) 0.0122(12) 0.0031(13)
C10 0.0173(12) 0.0385(16) 0.0198(12) -0.0046(12) 0.0116(10) -0.0024(11)
C32 0.0221(14) 0.051(2) 0.0288(15) 0.0101(14) 0.0076(12) -0.0073(14)
C31 0.0430(17) 0.0410(18) 0.0174(13) -0.0059(13) 0.0117(12) -0.0177(15)
C26 0.0186(12) 0.0346(16) 0.0142(11) -0.0044(11) 0.0089(10) -0.0022(11)
C43 0.0292(15) 0.0468(19) 0.0201(13) -0.0012(13) 0.0092(11) 0.0076(14)
C38 0.0369(16) 0.0251(15) 0.0558(19) 0.0066(14) 0.0381(15) 0.0036(13)
C37 0.0348(15) 0.0259(15) 0.0362(15) 0.0013(12) 0.0279(13) -0.0006(12)
C39 0.0319(15) 0.0245(15) 0.064(2) -0.0118(15) 0.0361(16) -0.0067(13)
C45 0.0443(17) 0.0341(17) 0.0248(14) 0.0034(13) 0.0232(13) 0.0032(14)
C44 0.0451(18) 0.0462(19) 0.0169(13) 0.0085(13) 0.0133(12) 0.0115(15)
C40 0.0267(15) 0.0328(17) 0.0475(17) -0.0175(14) 0.0251(14) -0.0083(13)

loop_
_atom_type_symbol
_atom_type_description
_atom_type_scat_dispersion_real
_atom_type_scat_dispersion_imag
_atom_type_scat_source
C C 0.0033 0.0016 'International Tables Vol C Tables 4.2.6.8 and 6.1.1.4'
H H 0.0000 0.0000 'International Tables Vol C Tables 4.2.6.8 and 6.1.1.4'
N N 0.0061 0.0033 'International Tables Vol C Tables 4.2.6.8 and 6.1.1.4'
O O 0.0106 0.0060 'International Tables Vol C Tables 4.2.6.8 and 6.1.1.4'
F F 0.0171 0.0103 'International Tables Vol C Tables 4.2.6.8 and 6.1.1.4'
Mn Mn 0.3368 0.7283 'International Tables Vol C Tables 4.2.6.8 and 6.1.1.4'
Br Br -0.2901 2.4595 'International Tables Vol C Tables 4.2.6.8 and 6.1.1.4'
B B 0.0013 0.0007 'International Tables Vol C Tables 4.2.6.8 and 6.1.1.4'

loop_
_geom_angle_atom_site_label_1
_geom_angle_atom_site_label_2
_geom_angle_atom_site_label_3
_geom_angle
_geom_angle_site_symmetry_1
_geom_angle_site_symmetry_3
_geom_angle_publ_flag
O1 Mn1 O2 176.79(7) . . ?
O1 Mn1 N1 89.27(7) . . ?
O2 Mn1 N1 93.29(7) . . ?
O1 Mn1 N2 92.59(7) . . ?
O2 Mn1 N2 88.95(7) . . ?
N1 Mn1 N2 98.41(8) . . ?
O1 Mn1 N4 84.61(8) . . ?
O2 Mn1 N4 92.61(8) . . ?
N1 Mn1 N4 170.61(8) . . ?
N2 Mn1 N4 88.99(8) . . ?
O1 Mn1 N3 90.74(7) . . ?
O2 Mn1 N3 87.39(7) . . ?
N1 Mn1 N3 88.45(8) . . ?
N2 Mn1 N3 172.41(8) . . ?
N4 Mn1 N3 84.53(8) . . ?
C2 O1 Mn1 125.68(14) . . ?
C9 O2 Mn1 124.51(14) . . ?
C7 N1 C15 115.7(2) . . ?
C7 N1 Mn1 124.99(16) . . ?
C15 N1 Mn1 117.86(15) . . ?
C14 N2 C22 116.17(18) . . ?
C14 N2 Mn1 124.52(15) . . ?
C22 N2 Mn1 118.25(14) . . ?
C2 C1 C6 120.2(2) . . ?
C2 C1 C7 120.3(2) . . ?
C6 C1 C7 118.7(2) . . ?
O1 C2 C3 118.7(2) . . ?
O1 C2 C1 124.5(2) . . ?
C3 C2 C1 116.8(2) . . ?
F1 C3 C4 118.86(19) . . ?
F1 C3 C2 117.13(19) . . ?
C4 C3 C2 124.0(2) . . ?
C5 C6 C1 119.7(2) . . ?
C18 N3 C17 110.79(18) . . ?
C18 N3 Mn1 107.31(14) . . ?
C17 N3 Mn1 118.44(15) . . ?
C20 N4 C19 110.74(19) . . ?
C20 N4 Mn1 117.60(15) . . ?
C19 N4 Mn1 107.65(15) . . ?
C12 C13 C8 120.2(2) . . ?
C6 C5 C4 121.5(2) . . ?
C6 C5 Br1 120.17(18) . . ?
C4 C5 Br1 118.31(17) . . ?
C3 C4 C5 117.8(2) . . ?
C13 C8 C9 120.5(2) . . ?
C13 C8 C14 119.1(2) . . ?
C9 C8 C14 120.0(2) . . ?
C13 C12 C11 120.9(2) . . ?
C13 C12 Br2 120.53(17) . . ?
C11 C12 Br2 118.56(18) . . ?
O2 C9 C10 119.8(2) . . ?
O2 C9 C8 124.3(2) . . ?
C10 C9 C8 115.8(2) . . ?
C24 C23 C28 114.7(2) . . ?
C24 C23 B1 124.1(2) . . ?
C28 C23 B1 121.2(2) . . ?
C42 C41 C46 114.7(2) . . ?
C42 C41 B1 124.3(2) . . ?
C46 C41 B1 120.4(2) . . ?
N1 C15 C16 109.01(19) . . ?
N2 C14 C8 124.8(2) . . ?
N1 C7 C1 124.7(2) . . ?
N2 C22 C21 109.00(19) . . ?
C25 C24 C23 122.7(2) . . ?
C26 C25 C24 120.6(2) . . ?
C37 C35 C36 115.1(2) . . ?
C37 C35 B1 122.1(2) . . ?
C36 C35 B1 122.8(2) . . ?
C41 B1 C35 106.62(19) . . ?
C41 B1 C29 107.64(19) . . ?
C35 B1 C29 110.7(2) . . ?
C41 B1 C23 110.2(2) . . ?
C35 B1 C23 110.81(19) . . ?
C29 B1 C23 110.72(18) . . ?
N4 C19 C18 108.7(2) . . ?
C43 C42 C41 122.8(2) . . ?
C17 C16 C15 114.5(2) . . ?
C30 C29 C34 115.1(2) . . ?
C30 C29 B1 122.1(2) . . ?
C34 C29 B1 122.4(2) . . ?
N4 C20 C21 113.34(19) . . ?
C20 C21 C22 115.6(2) . . ?
C26 C27 C28 120.4(2) . . ?
C27 C28 C23 123.1(2) . . ?
N3 C17 C16 112.78(19) . . ?
C31 C30 C29 122.7(3) . . ?
C33 C34 C29 122.8(3) . . ?
C40 C36 C35 123.0(3) . . ?
C10 C11 C12 118.4(2) . . ?
N3 C18 C19 108.53(19) . . ?
C45 C46 C41 123.2(2) . . ?
C32 C33 C34 120.4(3) . . ?
F2 C10 C11 119.0(2) . . ?
F2 C10 C9 116.9(2) . . ?
C11 C10 C9 124.2(2) . . ?
C33 C32 C31 118.8(3) . . ?
C32 C31 C30 120.2(3) . . ?
C25 C26 C27 118.5(2) . . ?
C44 C43 C42 120.5(3) . . ?
C39 C38 C37 119.9(3) . . ?
C35 C37 C38 122.2(3) . . ?
C38 C39 C40 120.2(3) . . ?
C44 C45 C46 120.1(2) . . ?
C45 C44 C43 118.8(2) . . ?
C39 C40 C36 119.6(3) . . ?

loop_
_geom_bond_atom_site_label_1
_geom_bond_atom_site_label_2
_geom_bond_distance
_geom_bond_site_symmetry_2
_geom_bond_publ_flag
Mn1 O1 1.8654(15) . ?
Mn1 O2 1.8764(15) . ?
Mn1 N1 1.992(2) . ?
Mn1 N2 2.0099(18) . ?
Mn1 N4 2.059(2) . ?
Mn1 N3 2.0629(19) . ?
Br2 C12 1.898(2) . ?
Br1 C5 1.896(2) . ?
F1 C3 1.360(3) . ?
O1 C2 1.319(3) . ?
O2 C9 1.319(3) . ?
N1 C7 1.285(3) . ?
N1 C15 1.482(3) . ?
N2 C14 1.289(3) . ?
N2 C22 1.481(3) . ?
F2 C10 1.353(3) . ?
C1 C2 1.401(3) . ?
C1 C6 1.410(3) . ?
C1 C7 1.445(3) . ?
C2 C3 1.401(3) . ?
C3 C4 1.362(3) . ?
C6 C5 1.372(3) . ?
N3 C18 1.485(3) . ?
N3 C17 1.486(3) . ?
N4 C20 1.485(3) . ?
N4 C19 1.488(3) . ?
C13 C12 1.367(3) . ?
C13 C8 1.404(3) . ?
C5 C4 1.389(3) . ?
C8 C9 1.416(3) . ?
C8 C14 1.445(3) . ?
C12 C11 1.396(3) . ?
C9 C10 1.407(3) . ?
C23 C24 1.404(3) . ?
C23 C28 1.405(3) . ?
C23 B1 1.660(3) . ?
C41 C42 1.403(3) . ?
C41 C46 1.404(3) . ?
C41 B1 1.641(4) . ?
C15 C16 1.527(3) . ?
C22 C21 1.524(3) . ?
C24 C25 1.400(3) . ?
C25 C26 1.382(4) . ?
C35 C37 1.400(4) . ?
C35 C36 1.406(3) . ?
C35 B1 1.641(4) . ?
B1 C29 1.645(4) . ?
C19 C18 1.510(4) . ?
C42 C43 1.385(4) . ?
C16 C17 1.511(4) . ?
C29 C30 1.396(4) . ?
C29 C34 1.402(3) . ?
C20 C21 1.520(3) . ?
C27 C26 1.385(4) . ?
C27 C28 1.394(3) . ?
C30 C31 1.393(4) . ?
C34 C33 1.390(4) . ?
C36 C40 1.387(4) . ?
C11 C10 1.358(3) . ?
C46 C45 1.385(3) . ?
C33 C32 1.374(4) . ?
C32 C31 1.387(4) . ?
C43 C44 1.384(4) . ?
C38 C39 1.368(4) . ?
C38 C37 1.404(4) . ?
C39 C40 1.372(4) . ?
C45 C44 1.381(4) . ?
